data_4089142
loop_
_publ_author_name
'Zaitsev, Kirill V.'
'Lam, Kevin'
'Zhanabil, Zhaisan'
'Suleimen, Yerlan'
'Kharcheva, Anastasia V.'
'Tafeenko, Viktor A.'
'Oprunenko, Yuri F.'
'Poleshchuk, Oleg Kh.'
'Lermontova, Elmira Kh.'
'Churakov, Andrei V.'

_publ_section_title
;
 Oligogermanes Containing Only Electron-Withdrawing Substituents:
 Synthesis and Properties
;
_journal_issue 2
_journal_name_full Organometallics
_journal_page_first 298
_journal_paper_doi 10.1021/acs.organomet.6b00767
_journal_volume 36
_journal_year 2016
_chemical_formula_moiety 'C21 H12 Br F9 Ge'
_chemical_formula_sum 'C21 H12 Br F9 Ge'
_chemical_formula_weight 587.81
_space_group_IT_number 9
_space_group_name_Hall 'C -2yc'
_space_group_name_H-M_alt 'C 1 c 1'
_symmetry_cell_setting monoclinic
_symmetry_space_group_name_Hall 'C -2yc'
_symmetry_space_group_name_H-M 'C 1 c 1'
_atom_sites_solution_hydrogens geom
_atom_sites_solution_primary direct
_atom_sites_solution_secondary difmap
_audit_creation_method SHELXL-97
_cell_angle_alpha 90.00
_cell_angle_beta 108.256(4)
_cell_angle_gamma 90.00
_cell_formula_units_Z 4
_cell_length_a 10.946(3)
_cell_length_b 20.800(6)
_cell_length_c 10.113(3)
_cell_measurement_reflns_used 3981
_cell_measurement_temperature 150(2)
_cell_measurement_theta_max 22.534
_cell_measurement_theta_min 2.190
_cell_volume 2186.6(11)
_computing_cell_refinement 'SAINT (Bruker, 2008)'
_computing_data_collection '<i>APEX2</i> (Bruker, 2008)'
_computing_data_reduction 'SAINT (Bruker, 2008)'
_computing_molecular_graphics 'SHELXTL (Sheldrick, 2008)'
_computing_publication_material 'SHELXTL (Sheldrick, 2008)'
_computing_structure_refinement 'SHELXTL (Sheldrick, 2008)'
_computing_structure_solution 'SHELXTL (Sheldrick, 2008)'
_diffrn_ambient_temperature 150(2)
_diffrn_measured_fraction_theta_full 0.992
_diffrn_measured_fraction_theta_max 0.992
_diffrn_measurement_device_type 'Bruker SMART APEX II'
_diffrn_measurement_method \w
_diffrn_radiation_monochromator graphite
_diffrn_radiation_source 'fine-focus sealed tube'
_diffrn_radiation_type MoK\a
_diffrn_radiation_wavelength 0.71073
_diffrn_reflns_av_R_equivalents 0.0258
_diffrn_reflns_av_sigmaI/netI 0.0402
_diffrn_reflns_limit_h_max 14
_diffrn_reflns_limit_h_min -14
_diffrn_reflns_limit_k_max 27
_diffrn_reflns_limit_k_min -27
_diffrn_reflns_limit_l_max 13
_diffrn_reflns_limit_l_min -12
_diffrn_reflns_number 9190
_diffrn_reflns_theta_full 28.00
_diffrn_reflns_theta_max 28.00
_diffrn_reflns_theta_min 2.19
_diffrn_standards_decay_% 0
_exptl_absorpt_coefficient_mu 3.310
_exptl_absorpt_correction_T_max 0.7331
_exptl_absorpt_correction_T_min 0.3511
_exptl_absorpt_correction_type multi-scan
_exptl_absorpt_process_details 'SADABS (Bruker, 2008)'
_exptl_crystal_colour colourless
_exptl_crystal_density_diffrn 1.786
_exptl_crystal_density_method 'not measured'
_exptl_crystal_description block
_exptl_crystal_F_000 1144
_exptl_crystal_size_max 0.40
_exptl_crystal_size_mid 0.30
_exptl_crystal_size_min 0.10
_refine_diff_density_max 0.597
_refine_diff_density_min -0.399
_refine_diff_density_rms 0.077
_refine_ls_abs_structure_details 'Flack H D (1983), Acta Cryst. A39, 876-881'
_refine_ls_abs_structure_Flack 0.032(11)
_refine_ls_extinction_method none
_refine_ls_goodness_of_fit_ref 1.037
_refine_ls_hydrogen_treatment constr
_refine_ls_matrix_type full
_refine_ls_number_parameters 424
_refine_ls_number_reflns 4911
_refine_ls_number_restraints 398
_refine_ls_restrained_S_all 1.084
_refine_ls_R_factor_all 0.0415
_refine_ls_R_factor_gt 0.0361
_refine_ls_shift/su_max 0.000
_refine_ls_shift/su_mean 0.000
_refine_ls_structure_factor_coef Fsqd
_refine_ls_weighting_details 'calc w=1/[\s^2^(Fo^2^)+(0.0490P)^2^+3.0404P] where P=(Fo^2^+2Fc^2^)/3'
_refine_ls_weighting_scheme calc
_refine_ls_wR_factor_gt 0.0889
_refine_ls_wR_factor_ref 0.0919
_reflns_number_gt 4489
_reflns_number_total 4911
_reflns_threshold_expression I>2\s(I)
_cod_data_source_file om6b00767_si_002.cif
_cod_data_source_block a
_cod_original_cell_volume 2186.7(11)
_cod_original_sg_symbol_H-M 'C c'
_cod_database_code 4089142

loop_
_symmetry_equiv_pos_as_xyz
'x, y, z'
'x, -y, z+1/2'
'x+1/2, y+1/2, z'
'x+1/2, -y+1/2, z+1/2'

loop_
_atom_site_label
_atom_site_type_symbol
_atom_site_fract_x
_atom_site_fract_y
_atom_site_fract_z
_atom_site_U_iso_or_equiv
_atom_site_adp_type
_atom_site_occupancy
_atom_site_symmetry_multiplicity
_atom_site_calc_flag
_atom_site_refinement_flags
_atom_site_disorder_assembly
_atom_site_disorder_group
Ge1 Ge 0.29821(5) 0.170747(17) 0.83386(6) 0.02673(10) Uani 1 1 d . . .
Br1 Br 0.28581(5) 0.10258(2) 1.00946(6) 0.04562(14) Uani 1 1 d . . .
C11 C 0.4800(4) 0.18141(19) 0.8569(4) 0.0270(8) Uani 1 1 d . . .
C12 C 0.5263(4) 0.2419(2) 0.8390(4) 0.0303(9) Uani 1 1 d . . .
H12 H 0.4685 0.2772 0.8143 0.036 Uiso 1 1 calc R . .
C13 C 0.6563(5) 0.2515(2) 0.8569(5) 0.0359(10) Uani 1 1 d . . .
H13 H 0.6871 0.2930 0.8438 0.043 Uiso 1 1 calc R . .
C14 C 0.7398(4) 0.2004(2) 0.8936(5) 0.0362(10) Uani 1 1 d . A .
C15 C 0.6961(4) 0.1394(2) 0.9097(5) 0.0367(10) Uani 1 1 d . . .
H15 H 0.7542 0.1042 0.9328 0.044 Uiso 1 1 calc R . .
C16 C 0.5657(4) 0.1304(2) 0.8918(5) 0.0335(9) Uani 1 1 d . . .
H16 H 0.5351 0.0887 0.9036 0.040 Uiso 1 1 calc R . .
C17 C 0.8793(5) 0.2111(2) 0.9157(4) 0.0469(12) Uani 1 1 d D . .
F11 F 0.9311(6) 0.1627(3) 0.8629(8) 0.0647(12) Uani 0.47 1 d PDU A 1
F12 F 0.9006(7) 0.2640(3) 0.8509(7) 0.0649(12) Uani 0.47 1 d PDU A 1
F13 F 0.9495(6) 0.2162(4) 1.0483(5) 0.0652(12) Uani 0.47 1 d PDU A 1
F14 F 0.9512(8) 0.1577(4) 0.9402(12) 0.0653(12) Uani 0.32 1 d PDU A 2
F15 F 0.9286(9) 0.2494(5) 1.0259(8) 0.0650(12) Uani 0.32 1 d PDU A 2
F16 F 0.9052(10) 0.2404(5) 0.8093(8) 0.0644(12) Uani 0.32 1 d PDU A 2
F17 F 0.9222(13) 0.1979(8) 0.8086(10) 0.0648(12) Uani 0.21 1 d PDU A 3
F18 F 0.9530(12) 0.1753(7) 1.0223(13) 0.0649(12) Uani 0.21 1 d PDU A 3
F19 F 0.9164(13) 0.2720(4) 0.9526(16) 0.0649(12) Uani 0.21 1 d PDU A 3
C21 C 0.2252(4) 0.25268(19) 0.8622(4) 0.0274(8) Uani 1 1 d . . .
C22 C 0.2320(5) 0.2731(2) 0.9950(5) 0.0361(10) Uani 1 1 d . . .
H22 H 0.2670 0.2454 1.0723 0.043 Uiso 1 1 calc R . .
C23 C 0.1879(5) 0.3338(2) 1.0155(5) 0.0411(11) Uani 1 1 d . . .
H23 H 0.1931 0.3478 1.1065 0.049 Uiso 1 1 calc R . .
C24 C 0.1373(4) 0.3732(2) 0.9040(5) 0.0328(9) Uani 1 1 d . B .
C25 C 0.1281(4) 0.3540(2) 0.7708(5) 0.0360(10) Uani 1 1 d . . .
H25 H 0.0914 0.3818 0.6940 0.043 Uiso 1 1 calc R . .
C26 C 0.1728(4) 0.29381(19) 0.7499(5) 0.0327(9) Uani 1 1 d . . .
H26 H 0.1677 0.2805 0.6585 0.039 Uiso 1 1 calc R . .
C27 C 0.0956(3) 0.4402(2) 0.9270(4) 0.0447(12) Uani 1 1 d D . .
F21 F 0.0759(7) 0.4456(3) 1.0532(5) 0.0549(10) Uani 0.48 1 d PDU B 4
F22 F -0.0138(5) 0.4604(3) 0.8339(6) 0.0551(10) Uani 0.48 1 d PDU B 4
F23 F 0.1865(5) 0.4840(3) 0.9299(8) 0.0546(10) Uani 0.48 1 d PDU B 4
F24 F 0.0379(9) 0.4704(4) 0.8049(6) 0.0552(11) Uani 0.30 1 d PDU B 5
F25 F 0.0142(8) 0.4444(5) 1.0017(10) 0.0552(10) Uani 0.30 1 d PDU B 5
F26 F 0.1976(7) 0.4776(4) 0.9925(10) 0.0547(10) Uani 0.30 1 d PDU B 5
F27 F -0.0336(5) 0.4423(6) 0.8900(14) 0.0551(11) Uani 0.22 1 d PDU B 6
F28 F 0.1298(12) 0.4834(5) 0.8459(12) 0.0549(10) Uani 0.22 1 d PDU B 6
F29 F 0.1393(12) 0.4626(6) 1.0577(7) 0.0550(10) Uani 0.22 1 d PDU B 6
C31 C 0.2045(4) 0.13071(18) 0.6580(4) 0.0285(8) Uani 1 1 d . . .
C32 C 0.2691(5) 0.1003(2) 0.5777(5) 0.0396(11) Uani 1 1 d . . .
H32 H 0.3605 0.0996 0.6082 0.048 Uiso 1 1 calc R . .
C33 C 0.2021(5) 0.0711(2) 0.4539(5) 0.0425(11) Uani 1 1 d . . .
H33 H 0.2471 0.0502 0.3996 0.051 Uiso 1 1 calc R . .
C34 C 0.0685(5) 0.0723(2) 0.4088(5) 0.0379(10) Uani 1 1 d . C .
C35 C 0.0027(4) 0.1033(2) 0.4878(5) 0.0365(10) Uani 1 1 d . . .
H35 H -0.0886 0.1043 0.4568 0.044 Uiso 1 1 calc R . .
C36 C 0.0704(4) 0.1325(2) 0.6113(5) 0.0335(9) Uani 1 1 d . . .
H36 H 0.0255 0.1540 0.6648 0.040 Uiso 1 1 calc R . .
C37 C -0.0072(4) 0.03983(19) 0.2752(5) 0.0531(15) Uani 1 1 d D . .
F31 F -0.1211(5) 0.0677(3) 0.2141(7) 0.070(2) Uani 0.58 1 d PDU C 7
F32 F -0.0341(6) -0.0212(2) 0.2992(7) 0.0650(19) Uani 0.58 1 d PDU C 7
F33 F 0.0535(7) 0.0366(4) 0.1800(8) 0.072(2) Uani 0.58 1 d PDU C 7
F34 F -0.0786(9) 0.0836(4) 0.1887(10) 0.073(3) Uani 0.42 1 d PDU C 8
F35 F -0.0853(9) -0.0060(4) 0.2913(13) 0.088(4) Uani 0.42 1 d PDU C 8
F36 F 0.0696(8) 0.0137(4) 0.2105(9) 0.065(3) Uani 0.42 1 d PDU C 8

loop_
_atom_site_aniso_label
_atom_site_aniso_U_11
_atom_site_aniso_U_22
_atom_site_aniso_U_33
_atom_site_aniso_U_23
_atom_site_aniso_U_13
_atom_site_aniso_U_12
Ge1 0.02668(18) 0.02217(17) 0.0283(2) -0.00030(17) 0.00424(14) 0.00054(17)
Br1 0.0486(3) 0.0398(2) 0.0448(3) 0.0112(2) 0.0094(2) -0.0040(2)
C11 0.029(2) 0.0271(19) 0.0240(19) -0.0037(14) 0.0069(15) -0.0039(15)
C12 0.035(2) 0.0259(19) 0.029(2) -0.0043(16) 0.0098(17) -0.0006(16)
C13 0.040(2) 0.032(2) 0.036(2) 0.0002(18) 0.0130(19) -0.0061(18)
C14 0.032(2) 0.048(3) 0.030(2) -0.0060(19) 0.0122(18) -0.0043(19)
C15 0.031(2) 0.038(2) 0.036(2) -0.0026(19) 0.0044(18) 0.0041(18)
C16 0.031(2) 0.0260(19) 0.041(2) -0.0014(17) 0.0077(18) -0.0001(16)
C17 0.035(3) 0.066(3) 0.042(3) -0.003(2) 0.016(2) -0.009(2)
F11 0.0369(15) 0.118(4) 0.039(2) -0.010(2) 0.0127(16) -0.013(2)
F12 0.0369(15) 0.118(4) 0.040(2) -0.009(2) 0.0125(16) -0.015(2)
F13 0.0367(14) 0.118(4) 0.040(2) -0.010(2) 0.0109(15) -0.014(2)
F14 0.0371(14) 0.119(4) 0.040(2) -0.010(2) 0.0117(16) -0.013(2)
F15 0.0366(15) 0.118(4) 0.039(2) -0.010(2) 0.0111(16) -0.014(2)
F16 0.0367(15) 0.118(4) 0.039(2) -0.009(2) 0.0128(16) -0.014(2)
F17 0.0369(14) 0.118(4) 0.040(2) -0.009(2) 0.0127(16) -0.014(2)
F18 0.0367(15) 0.118(4) 0.039(2) -0.010(2) 0.0115(16) -0.013(2)
F19 0.0368(15) 0.118(4) 0.040(2) -0.009(2) 0.0117(16) -0.014(2)
C21 0.0229(17) 0.0268(19) 0.030(2) -0.0030(15) 0.0048(15) -0.0017(14)
C22 0.045(2) 0.032(2) 0.027(2) 0.0009(16) 0.0048(18) 0.0045(18)
C23 0.052(3) 0.039(2) 0.033(2) -0.0101(19) 0.015(2) -0.003(2)
C24 0.027(2) 0.029(2) 0.043(2) -0.0057(18) 0.0116(17) -0.0011(16)
C25 0.037(2) 0.029(2) 0.037(2) 0.0022(18) 0.0057(18) 0.0064(18)
C26 0.036(2) 0.029(2) 0.031(2) 0.0002(17) 0.0066(17) 0.0032(16)
C27 0.043(3) 0.033(2) 0.059(3) -0.007(2) 0.018(2) 0.006(2)
F21 0.049(2) 0.0390(16) 0.075(3) -0.0142(17) 0.0171(19) 0.0055(16)
F22 0.049(2) 0.0385(15) 0.076(3) -0.0127(17) 0.0166(19) 0.0067(15)
F23 0.049(2) 0.0373(15) 0.075(3) -0.0128(18) 0.0167(19) 0.0040(15)
F24 0.049(2) 0.0383(16) 0.076(3) -0.0127(17) 0.0163(19) 0.0066(16)
F25 0.049(2) 0.0390(15) 0.076(3) -0.0132(17) 0.0172(18) 0.0062(15)
F26 0.049(2) 0.0375(16) 0.075(3) -0.0132(18) 0.0166(19) 0.0046(15)
F27 0.049(2) 0.0386(16) 0.076(3) -0.0129(18) 0.0168(19) 0.0067(16)
F28 0.049(2) 0.0379(15) 0.076(3) -0.0127(17) 0.0168(19) 0.0055(15)
F29 0.049(2) 0.0384(15) 0.075(3) -0.0136(17) 0.0167(19) 0.0050(15)
C31 0.0310(19) 0.0219(17) 0.028(2) 0.0011(15) 0.0019(16) 0.0002(15)
C32 0.032(2) 0.039(2) 0.045(3) -0.006(2) 0.008(2) 0.0091(18)
C33 0.046(3) 0.039(2) 0.042(3) -0.010(2) 0.011(2) 0.007(2)
C34 0.044(3) 0.026(2) 0.036(2) -0.0036(17) 0.0015(19) 0.0007(18)
C35 0.030(2) 0.039(2) 0.034(2) -0.0045(18) 0.0006(18) -0.0044(17)
C36 0.029(2) 0.036(2) 0.035(2) -0.0039(18) 0.0095(17) 0.0007(16)
C37 0.064(4) 0.047(3) 0.038(3) -0.009(2) 0.000(3) 0.003(3)
F31 0.063(3) 0.075(4) 0.052(3) -0.014(3) -0.009(3) 0.007(3)
F32 0.067(4) 0.046(3) 0.066(3) -0.021(3) -0.002(3) -0.015(3)
F33 0.090(4) 0.069(4) 0.058(4) -0.011(3) 0.024(3) -0.007(3)
F34 0.083(5) 0.068(5) 0.051(4) -0.005(4) -0.003(4) 0.004(4)
F35 0.079(5) 0.089(6) 0.082(5) -0.016(4) 0.005(4) -0.017(4)
F36 0.082(5) 0.056(4) 0.045(4) -0.024(4) 0.002(3) 0.014(4)

loop_
_atom_type_symbol
_atom_type_description
_atom_type_scat_dispersion_real
_atom_type_scat_dispersion_imag
_atom_type_scat_source
C C 0.0033 0.0016 'International Tables Vol C Tables 4.2.6.8 and 6.1.1.4'
H H 0.0000 0.0000 'International Tables Vol C Tables 4.2.6.8 and 6.1.1.4'
F F 0.0171 0.0103 'International Tables Vol C Tables 4.2.6.8 and 6.1.1.4'
Br Br -0.2901 2.4595 'International Tables Vol C Tables 4.2.6.8 and 6.1.1.4'
Ge Ge 0.1547 1.8001 'International Tables Vol C Tables 4.2.6.8 and 6.1.1.4'

loop_
_geom_angle_atom_site_label_1
_geom_angle_atom_site_label_2
_geom_angle_atom_site_label_3
_geom_angle
C31 Ge1 C21 112.83(16)
C31 Ge1 C11 112.74(18)
C21 Ge1 C11 109.62(16)
C31 Ge1 Br1 107.44(12)
C21 Ge1 Br1 107.42(13)
C11 Ge1 Br1 106.43(12)
C16 C11 C12 118.8(4)
C16 C11 Ge1 121.9(3)
C12 C11 Ge1 119.3(3)
C11 C12 C13 120.9(4)
C11 C12 H12 119.6
C13 C12 H12 119.6
C14 C13 C12 119.3(4)
C14 C13 H13 120.3
C12 C13 H13 120.3
C13 C14 C15 121.0(4)
C13 C14 C17 119.2(4)
C15 C14 C17 119.7(4)
C14 C15 C16 119.1(4)
C14 C15 H15 120.4
C16 C15 H15 120.4
C11 C16 C15 120.9(4)
C11 C16 H16 119.6
C15 C16 H16 119.6
F13 C17 F17 126.7(8)
F14 C17 F15 106.2(4)
F13 C17 F12 107.2(4)
F14 C17 F16 105.4(4)
F15 C17 F16 105.4(4)
F13 C17 F11 106.2(4)
F12 C17 F11 105.1(4)
F17 C17 F19 105.3(5)
F17 C17 F18 105.1(5)
F19 C17 F18 104.2(4)
F13 C17 C14 114.0(4)
F17 C17 C14 116.8(7)
F14 C17 C14 114.8(6)
F15 C17 C14 110.0(5)
F12 C17 C14 112.2(5)
F16 C17 C14 114.3(6)
F11 C17 C14 111.6(5)
F19 C17 C14 112.9(7)
F18 C17 C14 111.5(7)
C22 C21 C26 119.0(4)
C22 C21 Ge1 120.8(3)
C26 C21 Ge1 120.1(3)
C21 C22 C23 120.4(4)
C21 C22 H22 119.8
C23 C22 H22 119.8
C24 C23 C22 119.5(4)
C24 C23 H23 120.3
C22 C23 H23 120.3
C23 C24 C25 121.4(4)
C23 C24 C27 119.5(4)
C25 C24 C27 119.1(4)
C24 C25 C26 119.3(4)
C24 C25 H25 120.3
C26 C25 H25 120.3
C25 C26 C21 120.4(4)
C25 C26 H26 119.8
C21 C26 H26 119.8
F22 C27 F23 107.2(4)
F29 C27 F28 106.8(4)
F29 C27 F27 106.4(4)
F28 C27 F27 106.1(4)
F25 C27 F26 106.3(4)
F25 C27 F24 106.4(4)
F29 C27 F24 131.3(8)
F26 C27 F24 105.0(4)
F22 C27 F21 105.3(3)
F23 C27 F21 104.9(3)
F22 C27 C24 115.4(4)
F25 C27 C24 115.7(5)
F29 C27 C24 116.2(6)
F23 C27 C24 111.9(4)
F28 C27 C24 111.6(6)
F27 C27 C24 109.2(6)
F26 C27 C24 111.4(5)
F24 C27 C24 111.4(5)
F21 C27 C24 111.4(4)
C32 C31 C36 119.3(4)
C32 C31 Ge1 120.8(3)
C36 C31 Ge1 119.8(3)
C33 C32 C31 120.6(4)
C33 C32 H32 119.7
C31 C32 H32 119.7
C32 C33 C34 119.8(5)
C32 C33 H33 120.1
C34 C33 H33 120.1
C33 C34 C35 120.1(4)
C33 C34 C37 120.9(4)
C35 C34 C37 119.0(4)
C36 C35 C34 119.8(4)
C36 C35 H35 120.1
C34 C35 H35 120.1
C35 C36 C31 120.4(4)
C35 C36 H36 119.8
C31 C36 H36 119.8
F35 C37 F36 107.4(4)
F35 C37 F34 107.6(4)
F36 C37 F34 106.7(4)
F33 C37 F31 107.0(4)
F33 C37 F32 105.7(4)
F31 C37 F32 105.5(4)
F35 C37 C34 114.1(6)
F33 C37 C34 114.4(5)
F36 C37 C34 111.7(5)
F34 C37 C34 109.1(6)
F31 C37 C34 113.0(5)
F32 C37 C34 110.6(4)

loop_
_geom_bond_atom_site_label_1
_geom_bond_atom_site_label_2
_geom_bond_distance
Ge1 C31 1.941(4)
Ge1 C21 1.941(4)
Ge1 C11 1.942(4)
Ge1 Br1 2.3095(8)
C11 C16 1.387(6)
C11 C12 1.389(6)
C12 C13 1.392(7)
C12 H12 0.9500
C13 C14 1.376(7)
C13 H13 0.9500
C14 C15 1.382(7)
C14 C17 1.489(7)
C15 C16 1.395(6)
C15 H15 0.9500
C16 H16 0.9500
C17 F13 1.324(4)
C17 F17 1.337(5)
C17 F14 1.338(5)
C17 F15 1.338(5)
C17 F12 1.338(5)
C17 F16 1.343(5)
C17 F11 1.345(5)
C17 F19 1.346(5)
C17 F18 1.350(5)
C21 C22 1.388(6)
C21 C26 1.394(6)
C22 C23 1.392(7)
C22 H22 0.9500
C23 C24 1.363(7)
C23 H23 0.9500
C24 C25 1.378(7)
C24 C27 1.507(6)
C25 C26 1.385(6)
C25 H25 0.9500
C26 H26 0.9500
C27 F22 1.338(4)
C27 F25 1.339(5)
C27 F29 1.340(5)
C27 F23 1.342(4)
C27 F28 1.345(5)
C27 F27 1.346(5)
C27 F26 1.351(5)
C27 F24 1.352(5)
C27 F21 1.364(4)
C31 C32 1.386(6)
C31 C36 1.394(6)
C32 C33 1.378(7)
C32 H32 0.9500
C33 C34 1.389(7)
C33 H33 0.9500
C34 C35 1.390(7)
C34 C37 1.506(7)
C35 C36 1.377(6)
C35 H35 0.9500
C36 H36 0.9500
C37 F35 1.324(5)
C37 F33 1.331(5)
C37 F36 1.332(5)
C37 F34 1.332(5)
C37 F31 1.338(5)
C37 F32 1.341(5)
